data_4336497
loop_
_publ_author_name
'J. Wesley Napoline'
'Steven J. Kraft'
'Ellen M. Matson'
'Phillip E. Fanwick'
'Suzanne C. Bart'
'Christine M. Thomas'

_publ_contact_author_address
;    Department of Chemistry
     Purdue University
     560 Oval Dr.
     W. Lafayette
     IN 47907-2084
     USA
;
_publ_contact_author_email pfanwick@purdue.edu
_publ_contact_author_fax 1(765)4940239
_publ_contact_author_name 'Fanwick, Phillip E.'
_publ_contact_author_phone 1(765)4944572
_publ_section_title
;
 Tris(phosphinoamide)-Supported Uranium-Cobalt Heterobimetallic Complexes
 Featuring Co \\rightarrow U Dative Interactions
;
_journal_name_full 'Inorganic Chemistry'
_journal_page_first 12170
_journal_page_last 12177
_journal_paper_doi 10.1021/ic402343q
_journal_volume 52
_journal_year 2013
_chemical_formula_moiety 'C45 H51 Co1 I2 N3 P3 U1'
_chemical_formula_sum 'C45 H51 Co I2 N3 P3 U'
_chemical_formula_weight 1277.62
_space_group_IT_number 14
_symmetry_cell_setting monoclinic
_symmetry_space_group_name_Hall '-P 2ybc'
_symmetry_space_group_name_H-M 'P 1 21/c 1'
_cell_angle_alpha 90.00
_cell_angle_beta 110.518(3)
_cell_angle_gamma 90.00
_cell_formula_units_Z 4
_cell_length_a 22.2544(10)
_cell_length_b 12.5472(6)
_cell_length_c 18.9608(10)
_cell_measurement_reflns_used 7823
_cell_measurement_temperature 150.0(2)
_cell_measurement_theta_max 63
_cell_measurement_theta_min 4
_cell_volume 4958.6(4)
_computing_cell_refinement DENZO/SCALEPACK
_computing_data_collection 'CrystalClear(Rigaku, 2001)'
_computing_data_reduction DENZO/SCALEPACK
_computing_molecular_graphics
;
    ORTEP (Johnson, 1976)
    PLATON (Spek, 2003)
;
_computing_publication_material 'SHELX97(Sheldrick, 2008) and local programs'
_computing_structure_refinement 'SHELX97 (Sheldrick, 2008)'
_computing_structure_solution
;
 PATTY (DIRDIF, Beurskins, 2008)
;
_diffrn_ambient_temperature 150.0(2)
_diffrn_measured_fraction_theta_full 0.9640
_diffrn_measured_fraction_theta_max 0.9640
_diffrn_measurement_details
;
Data were collected on a Rigaku Rapid which has a quarter 
chi circle and a 200 degree curved image plate at a fixed 
distance of 127.4mm.  Strategy was optimized using the 
CrystalClear software.  The completeness is the best 
that can be obtained with this geometry. The missing data are not cusp 
data but mostly high angle data.
Also the use of HKL2000/SCALEPACK lowers the number 
of observed data as inconsistent equivalents are removed 
from the data set and not included in the collected total
;
_diffrn_measurement_device_type Rigaku_Rapid_II
_diffrn_measurement_method \w
_diffrn_radiation_monochromator 'confocal optics'
_diffrn_radiation_type CU-K\a
_diffrn_radiation_wavelength 1.54184
_diffrn_reflns_av_R_equivalents 0.0600
_diffrn_reflns_av_sigmaI/netI 0.0270
_diffrn_reflns_limit_h_max 24
_diffrn_reflns_limit_h_min -25
_diffrn_reflns_limit_k_max 0
_diffrn_reflns_limit_k_min -14
_diffrn_reflns_limit_l_max 21
_diffrn_reflns_limit_l_min 0
_diffrn_reflns_number 40853
_diffrn_reflns_theta_full 63.4
_diffrn_reflns_theta_max 63.41
_diffrn_reflns_theta_min 4.11
_diffrn_standards_number 0
_exptl_absorpt_coefficient_mu 22.671
_exptl_absorpt_correction_T_max 0.6355
_exptl_absorpt_correction_T_min 0.4384
_exptl_absorpt_correction_type multi-scan
_exptl_absorpt_process_details 'SCALEPACK (Otwinowski &amp; Minor, 1997)'
_exptl_crystal_colour red
_exptl_crystal_density_diffrn 1.711
_exptl_crystal_description plate
_exptl_crystal_F_000 2448
_exptl_crystal_size_max 0.15
_exptl_crystal_size_mid 0.12
_exptl_crystal_size_min 0.02
_platon_squeeze_details '                                                                       '
_refine_diff_density_max 2.72
_refine_diff_density_min -1.95
_refine_ls_extinction_coef 0.51E-04
_refine_ls_extinction_method 'SHELXL97 (Sheldrick 2008)'
_refine_ls_goodness_of_fit_ref 1.059
_refine_ls_hydrogen_treatment constr
_refine_ls_matrix_type full
_refine_ls_number_parameters 491
_refine_ls_number_reflns 7803
_refine_ls_number_restraints 0
_refine_ls_R_factor_all 0.100
_refine_ls_R_factor_gt 0.085
_refine_ls_shift/su_max 0.000
_refine_ls_structure_factor_coef Fsqd
_refine_ls_weighting_details 'w=1/[\s^2^(Fo^2^)+(0.0321P)^2^+144.3734P] where P=(Fo^2^+2Fc^2^)/3'
_refine_ls_weighting_scheme calc
_refine_ls_wR_factor_gt 0.175
_refine_ls_wR_factor_ref 0.183
_reflns_number_gt 6368
_reflns_number_total 7803
_reflns_threshold_expression &gt;2.0\s(I)
_cod_data_source_file ic402343q_si_002_1.cif
_cod_data_source_block CT6
_cod_depositor_comments
;
 Adding the _atom_site_type_symbol data item.

 Antanas Vaitkus,
 2017-01-20

The following automatic conversions were performed:

'_refine_ls_weighting_scheme' value 'calc ' changed to 'calc'
according to the built-in table from CIF Core dictionary named
'cif_core.dic' version 2.4.1 from 2010-06-29.

Automatic conversion script
Id: cif_fix_values 2281 2013-09-26 08:29:07Z andrius 

The following automatic conversions were performed:

data name '_iucr_refine_instruction_details' was replaced with
'_iucr_refine_instructions_details' as specified in the replacement
file 'data/replacement-values/replacement_tags.lst'.

Automatic conversion script
Id: cif_correct_tags 9268 2022-04-12 08:56:07Z antanas 
;
_cod_original_formula_sum 'C45 H51 Co1 I2 N3 P3 U1'
_cod_database_code 4336497

loop_
_symmetry_equiv_pos_as_xyz
'x, y, z'
'-x, y+1/2, -z+1/2'
'-x, -y, -z'
'x, -y-1/2, z-1/2'

loop_
_atom_site_label
_atom_site_type_symbol
_atom_site_fract_x
_atom_site_fract_y
_atom_site_fract_z
_atom_site_U_iso_or_equiv
_atom_site_adp_type
_atom_site_occupancy
_atom_site_symmetry_multiplicity
_atom_site_calc_flag
_atom_site_refinement_flags
U1 U 0.18765(3) 0.12649(5) 0.27299(3) 0.0649(2) Uani 1 1 d .
I1 I 0.11860(8) 0.32901(12) 0.28545(11) 0.1116(5) Uani 1 1 d .
Ia I 0.34756(6) -0.21118(13) 0.31102(7) 0.0924(5) Uani 1 1 d .
Co1 Co 0.27407(11) -0.0508(2) 0.29468(13) 0.0602(7) Uani 1 1 d .
P1 P 0.22003(19) -0.0616(4) 0.3775(2) 0.0591(10) Uani 1 1 d .
P2 P 0.19950(19) -0.0552(4) 0.1735(2) 0.0616(11) Uani 1 1 d .
P3 P 0.3297(2) 0.1073(4) 0.3085(2) 0.0714(13) Uani 1 1 d .
N1 N 0.1691(6) 0.0404(11) 0.3698(7) 0.064(4) Uani 1 1 d .
N2 N 0.1424(6) 0.0373(12) 0.1642(8) 0.070(4) Uani 1 1 d .
N3 N 0.2799(7) 0.2077(13) 0.2741(8) 0.075(4) Uani 1 1 d .
C11 C 0.1547(11) 0.1336(18) 0.4767(11) 0.098(7) Uani 1 1 d .
C12 C 0.1270(9) 0.0476(17) 0.4139(10) 0.077(5) Uani 1 1 d .
C13 C 0.0588(9) 0.0782(17) 0.3650(11) 0.089(6) Uani 1 1 d .
C21 C 0.0307(8) -0.022(2) 0.1184(11) 0.123(10) Uani 1 1 d .
C22 C 0.0807(9) 0.0432(17) 0.0984(10) 0.081(6) Uani 1 1 d .
C23 C 0.0624(11) 0.156(2) 0.0828(14) 0.127(10) Uani 1 1 d .
C31 C 0.3029(15) 0.398(2) 0.3065(14) 0.151(12) Uani 1 1 d .
C32 C 0.2962(13) 0.313(2) 0.2491(14) 0.121(9) Uani 1 1 d .
C33 C 0.2451(15) 0.3471(18) 0.1769(14) 0.137(11) Uani 1 1 d .
C111 C 0.2735(7) -0.0790(13) 0.4766(8) 0.054(4) Uani 1 1 d .
C112 C 0.2480(8) -0.0968(16) 0.5326(9) 0.074(5) Uani 1 1 d .
C113 C 0.2882(8) -0.1112(15) 0.6071(10) 0.072(5) Uani 1 1 d .
C114 C 0.3527(8) -0.1103(14) 0.6246(9) 0.066(4) Uani 1 1 d .
C115 C 0.3785(8) -0.0925(19) 0.5685(10) 0.089(6) Uani 1 1 d .
C116 C 0.3393(8) -0.0772(17) 0.4968(10) 0.077(5) Uani 1 1 d .
C121 C 0.1715(7) -0.1819(13) 0.3647(8) 0.055(4) Uani 1 1 d .
C122 C 0.1991(9) -0.2805(15) 0.3931(9) 0.067(5) Uani 1 1 d .
C123 C 0.1636(10) -0.3716(17) 0.3790(10) 0.080(5) Uani 1 1 d .
C124 C 0.0991(10) -0.3713(18) 0.3351(11) 0.086(6) Uani 1 1 d .
C125 C 0.0713(9) -0.2747(19) 0.3055(11) 0.082(6) Uani 1 1 d .
C126 C 0.1064(7) -0.1791(16) 0.3190(9) 0.069(5) Uani 1 1 d .
C211 C 0.2360(8) -0.0272(16) 0.1027(9) 0.069(5) Uani 1 1 d .
C212 C 0.2771(8) -0.1005(16) 0.0913(10) 0.073(5) Uani 1 1 d .
C213 C 0.3111(9) -0.0743(18) 0.0414(10) 0.081(6) Uani 1 1 d .
C214 C 0.3015(11) 0.0212(18) 0.0075(11) 0.089(6) Uani 1 1 d .
C215 C 0.2589(12) 0.096(2) 0.0172(12) 0.108(8) Uani 1 1 d .
C216 C 0.2273(11) 0.0698(16) 0.0661(10) 0.086(6) Uani 1 1 d .
C221 C 0.1620(8) -0.1832(14) 0.1378(9) 0.061(4) Uani 1 1 d .
C222 C 0.1647(8) -0.2685(14) 0.1866(10) 0.067(5) Uani 1 1 d .
C223 C 0.1328(10) -0.3645(17) 0.1582(13) 0.090(6) Uani 1 1 d .
C224 C 0.1023(9) -0.3751(16) 0.0838(12) 0.079(5) Uani 1 1 d .
C225 C 0.0982(8) -0.2937(16) 0.0342(11) 0.074(5) Uani 1 1 d .
C226 C 0.1300(8) -0.1985(16) 0.0610(9) 0.071(5) Uani 1 1 d .
C311 C 0.3776(9) 0.1375(14) 0.4073(11) 0.077(5) Uani 1 1 d .
C312 C 0.3480(13) 0.189(2) 0.4508(12) 0.111(8) Uani 1 1 d .
C313 C 0.3792(16) 0.201(3) 0.5281(13) 0.170(16) Uani 1 1 d .
C314 C 0.4418(17) 0.172(2) 0.5589(14) 0.133(11) Uani 1 1 d .
C315 C 0.4724(13) 0.126(2) 0.5160(14) 0.130(10) Uani 1 1 d .
C316 C 0.4390(10) 0.108(2) 0.4398(12) 0.108(8) Uani 1 1 d .
C321 C 0.3914(9) 0.108(2) 0.2657(13) 0.108(8) Uani 1 1 d .
C322 C 0.3953(5) 0.0467(12) 0.2122(7) 0.160(15) Uani 1 1 d .
C323 C 0.4427(5) 0.0527(12) 0.1803(7) 0.112(9) Uani 1 1 d R
C324 C 0.4884(5) 0.1332(12) 0.2019(7) 0.39(5) Uani 1 1 d R
C325 C 0.4867(5) 0.2077(12) 0.2554(7) 0.24(3) Uani 1 1 d R
C326 C 0.4393(5) 0.2017(12) 0.2873(7) 0.155(13) Uani 1 1 d R
H12 H 0.1261 -0.0229 0.4380 0.092 Uiso 1 1 calc R
H22 H 0.0871 0.0109 0.0533 0.097 Uiso 1 1 calc R
H32 H 0.3378 0.3066 0.2403 0.145 Uiso 1 1 calc R
H112 H 0.2028 -0.0991 0.5202 0.089 Uiso 1 1 calc R
H113 H 0.2705 -0.1216 0.6454 0.087 Uiso 1 1 calc R
H114 H 0.3803 -0.1218 0.6751 0.080 Uiso 1 1 calc R
H115 H 0.4237 -0.0911 0.5808 0.107 Uiso 1 1 calc R
H116 H 0.3576 -0.0649 0.4591 0.092 Uiso 1 1 calc R
H11A H 0.1983 0.1135 0.5086 0.147 Uiso 1 1 calc R
H11B H 0.1275 0.1381 0.5075 0.147 Uiso 1 1 calc R
H11C H 0.1556 0.2030 0.4534 0.147 Uiso 1 1 calc R
H122 H 0.2435 -0.2838 0.4226 0.081 Uiso 1 1 calc R
H123 H 0.1836 -0.4369 0.3999 0.096 Uiso 1 1 calc R
H124 H 0.0746 -0.4352 0.3256 0.103 Uiso 1 1 calc R
H125 H 0.0271 -0.2732 0.2752 0.099 Uiso 1 1 calc R
H126 H 0.0865 -0.1139 0.2976 0.083 Uiso 1 1 calc R
H13A H 0.0564 0.1555 0.3570 0.134 Uiso 1 1 calc R
H13B H 0.0291 0.0570 0.3903 0.134 Uiso 1 1 calc R
H13C H 0.0472 0.0418 0.3164 0.134 Uiso 1 1 calc R
H212 H 0.2833 -0.1676 0.1160 0.087 Uiso 1 1 calc R
H213 H 0.3399 -0.1241 0.0326 0.098 Uiso 1 1 calc R
H214 H 0.3248 0.0386 -0.0244 0.107 Uiso 1 1 calc R
H215 H 0.2516 0.1619 -0.0088 0.130 Uiso 1 1 calc R
H216 H 0.1988 0.1203 0.0747 0.104 Uiso 1 1 calc R
H21A H 0.0292 0.0030 0.1667 0.184 Uiso 1 1 calc R
H21B H 0.0425 -0.0972 0.1221 0.184 Uiso 1 1 calc R
H21C H -0.0114 -0.0120 0.0791 0.184 Uiso 1 1 calc R
H222 H 0.1881 -0.2613 0.2390 0.081 Uiso 1 1 calc R
H223 H 0.1329 -0.4213 0.1914 0.108 Uiso 1 1 calc R
H224 H 0.0828 -0.4415 0.0648 0.095 Uiso 1 1 calc R
H225 H 0.0740 -0.3022 -0.0178 0.089 Uiso 1 1 calc R
H226 H 0.1300 -0.1434 0.0266 0.085 Uiso 1 1 calc R
H23A H 0.0613 0.1897 0.1289 0.191 Uiso 1 1 calc R
H23B H 0.0199 0.1600 0.0435 0.191 Uiso 1 1 calc R
H23C H 0.0938 0.1920 0.0658 0.191 Uiso 1 1 calc R
H312 H 0.3058 0.2161 0.4277 0.133 Uiso 1 1 calc R
H313 H 0.3571 0.2294 0.5586 0.204 Uiso 1 1 calc R
H314 H 0.4645 0.1844 0.6110 0.159 Uiso 1 1 calc R
H315 H 0.5164 0.1070 0.5379 0.155 Uiso 1 1 calc R
H316 H 0.4600 0.0729 0.4104 0.130 Uiso 1 1 calc R
H31A H 0.2633 0.4030 0.3178 0.227 Uiso 1 1 calc R
H31B H 0.3110 0.4670 0.2867 0.227 Uiso 1 1 calc R
H31C H 0.3389 0.3812 0.3525 0.227 Uiso 1 1 calc R
H322 H 0.3631 -0.0063 0.1933 0.192 Uiso 1 1 calc R
H323 H 0.4438 0.0017 0.1437 0.134 Uiso 1 1 calc R
H324 H 0.5208 0.1373 0.1800 0.467 Uiso 1 1 calc R
H325 H 0.5179 0.2628 0.2701 0.285 Uiso 1 1 calc R
H326 H 0.4363 0.2546 0.3218 0.186 Uiso 1 1 calc R
H33A H 0.2496 0.3062 0.1349 0.206 Uiso 1 1 calc R
H33B H 0.2498 0.4232 0.1685 0.206 Uiso 1 1 calc R
H33C H 0.2028 0.3338 0.1800 0.206 Uiso 1 1 calc R

loop_
_atom_site_aniso_label
_atom_site_aniso_U_11
_atom_site_aniso_U_22
_atom_site_aniso_U_33
_atom_site_aniso_U_12
_atom_site_aniso_U_13
_atom_site_aniso_U_23
U1 0.0645(4) 0.0767(4) 0.0506(4) 0.0002(3) 0.0165(3) -0.0074(3)
I1 0.1165(12) 0.0748(9) 0.1501(15) 0.0044(8) 0.0551(11) -0.0098(9)
IA 0.0750(8) 0.1330(12) 0.0651(8) 0.0373(8) 0.0195(6) -0.0108(7)
Co1 0.0525(14) 0.0837(19) 0.0435(14) 0.0036(13) 0.0156(11) -0.0027(12)
P1 0.055(2) 0.080(3) 0.042(2) -0.001(2) 0.0157(18) -0.006(2)
P2 0.056(2) 0.083(3) 0.041(2) 0.005(2) 0.0107(18) -0.008(2)
P3 0.061(3) 0.093(4) 0.053(3) -0.009(2) 0.011(2) 0.008(2)
N1 0.071(9) 0.080(10) 0.035(7) -0.006(7) 0.012(6) -0.014(6)
N2 0.059(8) 0.086(10) 0.064(9) 0.013(7) 0.019(7) -0.019(8)
N3 0.072(9) 0.090(11) 0.056(9) -0.015(8) 0.012(7) 0.004(8)
C11 0.125(18) 0.117(18) 0.068(13) 0.010(14) 0.055(13) -0.010(12)
C12 0.077(12) 0.098(15) 0.065(12) 0.004(11) 0.036(10) -0.007(10)
C13 0.078(12) 0.105(16) 0.091(14) 0.036(12) 0.038(11) 0.004(12)
C21 0.047(10) 0.23(3) 0.073(14) -0.006(14) -0.002(9) -0.072(17)
C22 0.066(11) 0.113(16) 0.054(11) 0.022(11) 0.008(9) -0.019(10)
C23 0.102(17) 0.13(2) 0.116(19) 0.065(16) 0.000(14) -0.019(16)
C31 0.18(3) 0.16(3) 0.089(19) -0.07(2) 0.018(18) -0.002(19)
C32 0.13(2) 0.14(2) 0.092(18) -0.042(18) 0.040(16) 0.021(17)
C33 0.21(3) 0.078(16) 0.106(19) -0.044(18) 0.04(2) 0.025(14)
C111 0.062(9) 0.070(10) 0.033(8) 0.002(8) 0.020(7) 0.006(7)
C112 0.059(10) 0.103(15) 0.060(11) -0.013(10) 0.019(8) -0.017(10)
C113 0.072(11) 0.087(13) 0.059(11) 0.003(10) 0.025(9) 0.028(9)
C114 0.070(11) 0.071(12) 0.052(10) -0.005(9) 0.015(8) 0.004(8)
C115 0.051(10) 0.15(2) 0.065(12) -0.002(11) 0.011(9) 0.018(12)
C116 0.048(9) 0.115(16) 0.066(12) 0.004(10) 0.019(8) 0.007(11)
C121 0.060(9) 0.063(10) 0.051(9) -0.008(8) 0.032(8) -0.001(8)
C122 0.078(11) 0.080(13) 0.043(9) -0.002(10) 0.020(8) -0.001(8)
C123 0.093(14) 0.089(14) 0.064(12) -0.011(12) 0.034(11) 0.002(10)
C124 0.091(14) 0.090(16) 0.082(14) -0.039(13) 0.037(12) -0.022(12)
C125 0.070(12) 0.111(17) 0.071(13) -0.018(12) 0.032(10) -0.033(12)
C126 0.052(9) 0.087(13) 0.061(11) 0.007(9) 0.010(8) -0.020(9)
C211 0.064(10) 0.093(14) 0.039(9) -0.001(10) 0.006(8) -0.004(9)
C212 0.076(12) 0.084(13) 0.058(11) -0.002(10) 0.023(9) -0.003(9)
C213 0.080(12) 0.113(17) 0.054(11) -0.008(12) 0.029(10) -0.020(11)
C214 0.106(16) 0.096(16) 0.064(13) -0.007(13) 0.030(11) 0.022(11)
C215 0.13(2) 0.110(19) 0.075(15) 0.044(16) 0.030(14) 0.023(13)
C216 0.131(18) 0.079(14) 0.048(11) 0.014(12) 0.031(11) 0.016(10)
C221 0.060(9) 0.066(11) 0.052(10) -0.007(8) 0.015(8) -0.011(8)
C222 0.077(11) 0.073(12) 0.056(10) -0.005(9) 0.028(9) -0.012(9)
C223 0.104(15) 0.085(15) 0.108(18) -0.013(12) 0.069(14) -0.017(13)
C224 0.088(13) 0.075(13) 0.095(16) -0.013(11) 0.057(12) -0.022(12)
C225 0.069(11) 0.089(14) 0.064(12) -0.005(10) 0.022(9) -0.026(11)
C226 0.066(10) 0.092(14) 0.052(10) 0.014(10) 0.019(8) -0.008(9)
C311 0.085(13) 0.052(10) 0.076(13) -0.033(10) 0.006(10) -0.010(9)
C312 0.13(2) 0.113(19) 0.070(15) 0.024(16) 0.016(14) 0.008(13)
C313 0.17(3) 0.22(4) 0.059(16) 0.06(3) -0.028(17) -0.065(19)
C314 0.19(3) 0.099(19) 0.064(16) 0.034(19) -0.008(18) -0.019(13)
C315 0.12(2) 0.15(3) 0.082(18) 0.002(19) -0.005(15) -0.007(18)
C316 0.069(13) 0.15(2) 0.081(15) -0.007(14) 0.000(11) -0.002(15)
C321 0.064(12) 0.17(3) 0.089(16) -0.027(14) 0.026(11) 0.007(16)
C322 0.098(18) 0.30(4) 0.10(2) -0.08(2) 0.056(16) -0.07(2)
C323 0.116(18) 0.16(2) 0.071(14) -0.066(17) 0.053(13) -0.051(15)
C324 0.056(17) 0.90(16) 0.18(4) -0.01(4) 0.00(2) -0.20(7)
C325 0.064(15) 0.37(6) 0.23(4) -0.05(2) 0.000(18) 0.24(4)
C326 0.10(2) 0.22(4) 0.14(2) -0.02(2) 0.052(18) 0.05(2)

loop_
_atom_type_symbol
_atom_type_description
_atom_type_scat_dispersion_real
_atom_type_scat_dispersion_imag
_atom_type_scat_source
C C 0.0181 0.0091 'International Tables Vol C Tables 4.2.6.8 and 6.1.1.4'
H H 0.0000 0.0000 'International Tables Vol C Tables 4.2.6.8 and 6.1.1.4'
N N 0.0311 0.0180 'International Tables Vol C Tables 4.2.6.8 and 6.1.1.4'
P P 0.2955 0.4335 'International Tables Vol C Tables 4.2.6.8 and 6.1.1.4'
Co Co -2.3653 3.6143 'International Tables Vol C Tables 4.2.6.8 and 6.1.1.4'
I I -0.3257 6.8362 'International Tables Vol C Tables 4.2.6.8 and 6.1.1.4'
U U -4.3638 13.4090 'International Tables Vol C Tables 4.2.6.8 and 6.1.1.4'

loop_
_geom_angle_atom_site_label_1
_geom_angle_atom_site_label_2
_geom_angle_atom_site_label_3
_geom_angle
N2 U1 N3 110.0(5)
N2 U1 N1 110.6(5)
N3 U1 N1 128.1(5)
N2 U1 Co1 78.9(3)
N3 U1 Co1 77.9(4)
N1 U1 Co1 79.6(4)
N2 U1 P1 98.1(4)
N3 U1 P1 109.7(4)
N1 U1 P1 33.8(4)
Co1 U1 P1 45.85(9)
N2 U1 P3 105.3(3)
N3 U1 P3 33.0(4)
N1 U1 P3 104.7(3)
Co1 U1 P3 46.10(11)
P1 U1 P3 78.39(12)
N2 U1 I1 114.4(3)
N3 U1 I1 96.0(4)
N1 U1 I1 95.4(3)
Co1 U1 I1 166.61(6)
P1 U1 I1 128.35(9)
P3 U1 I1 125.05(11)
N2 U1 P2 33.2(3)
N3 U1 P2 93.9(4)
N1 U1 P2 102.9(3)
Co1 U1 P2 46.11(9)
P1 U1 P2 76.49(12)
P3 U1 P2 76.38(13)
I1 U1 P2 147.07(9)
P1 Co1 P3 111.3(2)
P1 Co1 P2 108.22(17)
P3 Co1 P2 107.63(19)
P1 Co1 IA 109.81(16)
P3 Co1 IA 111.73(16)
P2 Co1 IA 107.98(15)
P1 Co1 U1 70.04(13)
P3 Co1 U1 69.90(14)
P2 Co1 U1 70.46(13)
IA Co1 U1 178.14(12)
N1 P1 C121 105.6(7)
N1 P1 C111 110.6(7)
C121 P1 C111 100.3(7)
N1 P1 Co1 113.2(5)
C121 P1 Co1 112.8(5)
C111 P1 Co1 113.4(5)
N1 P1 U1 49.1(5)
C121 P1 U1 124.7(5)
C111 P1 U1 133.0(5)
Co1 P1 U1 64.11(13)
N2 P2 C221 109.7(7)
N2 P2 C211 107.7(8)
C221 P2 C211 99.2(8)
N2 P2 Co1 109.8(5)
C221 P2 Co1 117.6(6)
C211 P2 Co1 112.1(5)
N2 P2 U1 47.1(5)
C221 P2 U1 139.8(5)
C211 P2 U1 118.1(6)
Co1 P2 U1 63.43(12)
N3 P3 C321 109.2(10)
N3 P3 C311 108.2(9)
C321 P3 C311 101.3(10)
N3 P3 Co1 110.6(5)
C321 P3 Co1 114.2(9)
C311 P3 Co1 112.9(6)
N3 P3 U1 48.9(5)
C321 P3 U1 142.9(7)
C311 P3 U1 113.5(7)
Co1 P3 U1 64.00(12)
C12 N1 P1 123.1(12)
C12 N1 U1 139.6(12)
P1 N1 U1 97.1(6)
C22 N2 P2 123.9(11)
C22 N2 U1 136.4(11)
P2 N2 U1 99.7(6)
C32 N3 P3 126.7(15)
C32 N3 U1 135.2(15)
P3 N3 U1 98.0(7)
C12 C11 H11A 109.50
C12 C11 H11B 109.50
H11A C11 H11B 109.50
C12 C11 H11C 109.50
H11A C11 H11C 109.50
H11B C11 H11C 109.50
N1 C12 C13 111.7(15)
N1 C12 C11 108.5(15)
C13 C12 C11 109.4(17)
N1 C12 H12 109.10
C13 C12 H12 109.10
C11 C12 H12 109.10
C12 C13 H13A 109.50
C12 C13 H13B 109.50
H13A C13 H13B 109.50
C12 C13 H13C 109.50
H13A C13 H13C 109.50
H13B C13 H13C 109.50
C22 C21 H21A 109.50
C22 C21 H21B 109.50
H21A C21 H21B 109.50
C22 C21 H21C 109.50
H21A C21 H21C 109.50
H21B C21 H21C 109.50
C23 C22 N2 108.9(17)
C23 C22 C21 112.6(19)
N2 C22 C21 107.5(16)
C23 C22 H22 109.30
N2 C22 H22 109.30
C21 C22 H22 109.30
C22 C23 H23A 109.50
C22 C23 H23B 109.50
H23A C23 H23B 109.50
C22 C23 H23C 109.50
H23A C23 H23C 109.50
H23B C23 H23C 109.50
C32 C31 H31A 109.50
C32 C31 H31B 109.50
H31A C31 H31B 109.50
C32 C31 H31C 109.50
H31A C31 H31C 109.50
H31B C31 H31C 109.50
C31 C32 N3 112(2)
C31 C32 C33 108(3)
N3 C32 C33 110(2)
C31 C32 H32 108.60
N3 C32 H32 108.60
C33 C32 H32 108.60
C32 C33 H33A 109.50
C32 C33 H33B 109.50
H33A C33 H33B 109.50
C32 C33 H33C 109.50
H33A C33 H33C 109.50
H33B C33 H33C 109.50
C116 C111 C112 118.1(15)
C116 C111 P1 121.5(12)
C112 C111 P1 120.5(12)
C111 C112 C113 120.4(16)
C111 C112 H112 119.80
C113 C112 H112 119.80
C114 C113 C112 119.8(16)
C114 C113 H113 120.10
C112 C113 H113 120.10
C113 C114 C115 119.8(16)
C113 C114 H114 120.10
C115 C114 H114 120.10
C116 C115 C114 120.0(17)
C116 C115 H115 120.00
C114 C115 H115 120.00
C115 C116 C111 121.8(16)
C115 C116 H116 119.10
C111 C116 H116 119.10
C122 C121 C126 118.5(16)
C122 C121 P1 121.3(13)
C126 C121 P1 119.8(13)
C123 C122 C121 121.3(17)
C123 C122 H122 119.40
C121 C122 H122 119.40
C122 C123 C124 122(2)
C122 C123 H123 119.20
C124 C123 H123 119.20
C123 C124 C125 117.8(19)
C123 C124 H124 121.10
C125 C124 H124 121.10
C124 C125 C126 122.2(18)
C124 C125 H125 118.90
C126 C125 H125 118.90
C121 C126 C125 118.5(18)
C121 C126 H126 120.70
C125 C126 H126 120.70
C212 C211 C216 119.8(18)
C212 C211 P2 118.7(15)
C216 C211 P2 121.2(15)
C211 C212 C213 119.0(19)
C211 C212 H212 120.50
C213 C212 H212 120.50
C214 C213 C212 119(2)
C214 C213 H213 120.40
C212 C213 H213 120.40
C213 C214 C215 123(2)
C213 C214 H214 118.70
C215 C214 H214 118.70
C216 C215 C214 117(2)
C216 C215 H215 121.30
C214 C215 H215 121.30
C211 C216 C215 122(2)
C211 C216 H216 119.00
C215 C216 H216 119.00
C226 C221 C222 118.3(16)
C226 C221 P2 120.5(14)
C222 C221 P2 121.2(12)
C221 C222 C223 120.1(17)
C221 C222 H222 119.90
C223 C222 H222 119.90
C224 C223 C222 119(2)
C224 C223 H223 120.30
C222 C223 H223 120.30
C223 C224 C225 122.4(19)
C223 C224 H224 118.80
C225 C224 H224 118.80
C224 C225 C226 119.1(18)
C224 C225 H225 120.40
C226 C225 H225 120.40
C225 C226 C221 120.6(18)
C225 C226 H226 119.70
C221 C226 H226 119.70
C316 C311 C312 119(2)
C316 C311 P3 122.9(18)
C312 C311 P3 118.4(16)
C311 C312 C313 121(2)
C311 C312 H312 119.60
C313 C312 H312 119.60
C314 C313 C312 119(3)
C314 C313 H313 120.60
C312 C313 H313 120.60
C313 C314 C315 121(2)
C313 C314 H314 119.70
C315 C314 H314 119.70
C314 C315 C316 120(3)
C314 C315 H315 120.20
C316 C315 H315 120.20
C311 C316 C315 121(3)
C311 C316 H316 119.40
C315 C316 H316 119.40
C322 C321 C326 115.4(15)
C322 C321 P3 127.9(16)
C326 C321 P3 116.1(16)
C321 C322 C323 125.2(10)
C321 C322 H322 117.40
C323 C322 H322 117.40
C322 C323 C324 120.00
C322 C323 H323 120.00
C324 C323 H323 120.00
C323 C324 C325 120.00
C323 C324 H324 120.00
C325 C324 H324 120.00
C326 C325 C324 120.00
C326 C325 H325 120.00
C324 C325 H325 120.00
C325 C326 C321 118.9(10)
C325 C326 H326 120.60
C321 C326 H326 120.60

loop_
_geom_bond_atom_site_label_1
_geom_bond_atom_site_label_2
_geom_bond_distance
U1 N2 2.250(13)
U1 N3 2.286(14)
U1 N1 2.288(13)
U1 Co1 2.874(3)
U1 P1 3.003(5)
U1 P3 3.003(5)
U1 I1 3.0213(16)
U1 P2 3.029(4)
IA Co1 2.543(3)
Co1 P1 2.292(5)
Co1 P3 2.304(6)
Co1 P2 2.316(5)
P1 N1 1.681(15)
P1 C121 1.822(16)
P1 C111 1.851(14)
P2 N2 1.684(14)
P2 C221 1.828(17)
P2 C211 1.830(18)
P3 N3 1.654(16)
P3 C321 1.82(2)
P3 C311 1.842(18)
N1 C12 1.46(2)
N2 C22 1.50(2)
N3 C32 1.49(3)
C11 C12 1.56(3)
C11 H11A 0.9800
C11 H11B 0.9800
C11 H11C 0.9800
C12 C13 1.52(2)
C12 H12 1.0000
C13 H13A 0.9800
C13 H13B 0.9800
C13 H13C 0.9800
C21 C22 1.53(3)
C21 H21A 0.9800
C21 H21B 0.9800
C21 H21C 0.9800
C22 C23 1.47(3)
C22 H22 1.0000
C23 H23A 0.9800
C23 H23B 0.9800
C23 H23C 0.9800
C31 C32 1.49(3)
C31 H31A 0.9800
C31 H31B 0.9800
C31 H31C 0.9800
C32 C33 1.50(3)
C32 H32 1.0000
C33 H33A 0.9800
C33 H33B 0.9800
C33 H33C 0.9800
C111 C116 1.38(2)
C111 C112 1.39(2)
C112 C113 1.39(2)
C112 H112 0.9500
C113 C114 1.36(2)
C113 H113 0.9500
C114 C115 1.39(2)
C114 H114 0.9500
C115 C116 1.35(2)
C115 H115 0.9500
C116 H116 0.9500
C121 C122 1.40(2)
C121 C126 1.40(2)
C122 C123 1.36(2)
C122 H122 0.9500
C123 C124 1.38(3)
C123 H123 0.9500
C124 C125 1.39(3)
C124 H124 0.9500
C125 C126 1.41(3)
C125 H125 0.9500
C126 H126 0.9500
C211 C212 1.37(2)
C211 C216 1.38(2)
C212 C213 1.44(2)
C212 H212 0.9500
C213 C214 1.34(3)
C213 H213 0.9500
C214 C215 1.39(3)
C214 H214 0.9500
C215 C216 1.38(3)
C215 H215 0.9500
C216 H216 0.9500
C221 C226 1.39(2)
C221 C222 1.40(2)
C222 C223 1.41(3)
C222 H222 0.9500
C223 C224 1.34(3)
C223 H223 0.9500
C224 C225 1.37(3)
C224 H224 0.9500
C225 C226 1.39(2)
C225 H225 0.9500
C226 H226 0.9500
C311 C316 1.34(3)
C311 C312 1.38(3)
C312 C313 1.39(3)
C312 H312 0.9500
C313 C314 1.36(4)
C313 H313 0.9500
C314 C315 1.36(3)
C314 H314 0.9500
C315 C316 1.39(3)
C315 H315 0.9500
C316 H316 0.9500
C321 C322 1.30(3)
C321 C326 1.55(3)
C322 C323 1.3900
C322 H322 0.9500
C323 C324 1.3900
C323 H323 0.9500
C324 C325 1.3900
C324 H324 0.9500
C325 C326 1.3900
C325 H325 0.9500
C326 H326 0.9500

loop_
_geom_torsion_atom_site_label_1
_geom_torsion_atom_site_label_2
_geom_torsion_atom_site_label_3
_geom_torsion_atom_site_label_4
_geom_torsion
N2 U1 Co1 P1 -112.9(4)
N3 U1 Co1 P1 133.6(4)
N1 U1 Co1 P1 0.7(3)
P3 U1 Co1 P1 123.02(18)
I1 U1 Co1 P1 69.9(3)
P2 U1 Co1 P1 -118.81(19)
N2 U1 Co1 P3 124.1(4)
N3 U1 Co1 P3 10.6(4)
N1 U1 Co1 P3 -122.3(3)
P1 U1 Co1 P3 -123.02(18)
I1 U1 Co1 P3 -53.1(3)
P2 U1 Co1 P3 118.17(19)
N2 U1 Co1 P2 5.9(4)
N3 U1 Co1 P2 -107.6(4)
N1 U1 Co1 P2 119.5(3)
P1 U1 Co1 P2 118.81(18)
P3 U1 Co1 P2 -118.17(19)
I1 U1 Co1 P2 -171.3(3)
N2 U1 Co1 IA -27(4)
N3 U1 Co1 IA -141(4)
N1 U1 Co1 IA 86(4)
P1 U1 Co1 IA 86(4)
P3 U1 Co1 IA -151(4)
I1 U1 Co1 IA 156(3)
P2 U1 Co1 IA -33(3)
P3 Co1 P1 N1 56.7(5)
P2 Co1 P1 N1 -61.4(5)
IA Co1 P1 N1 -179.0(5)
U1 Co1 P1 N1 -1.0(5)
P3 Co1 P1 C121 176.5(6)
P2 Co1 P1 C121 58.5(6)
IA Co1 P1 C121 -59.2(6)
U1 Co1 P1 C121 118.8(6)
P3 Co1 P1 C111 -70.3(6)
P2 Co1 P1 C111 171.6(6)
IA Co1 P1 C111 53.9(6)
U1 Co1 P1 C111 -128.1(6)
P3 Co1 P1 U1 57.70(16)
P2 Co1 P1 U1 -60.39(17)
IA Co1 P1 U1 -178.03(12)
N2 U1 P1 N1 -115.2(7)
N3 U1 P1 N1 130.0(7)
Co1 U1 P1 N1 178.8(6)
P3 U1 P1 N1 140.7(6)
I1 U1 P1 N1 14.9(6)
P2 U1 P1 N1 -140.7(6)
N2 U1 P1 C121 -34.8(7)
N3 U1 P1 C121 -149.6(7)
N1 U1 P1 C121 80.4(8)
Co1 U1 P1 C121 -100.8(6)
P3 U1 P1 C121 -138.9(6)
I1 U1 P1 C121 95.3(6)
P2 U1 P1 C121 -60.3(6)
N2 U1 P1 C111 164.7(7)
N3 U1 P1 C111 50.0(8)
N1 U1 P1 C111 -80.1(9)
Co1 U1 P1 C111 98.7(7)
P3 U1 P1 C111 60.6(7)
I1 U1 P1 C111 -65.2(7)
P2 U1 P1 C111 139.2(7)
N2 U1 P1 Co1 66.0(3)
N3 U1 P1 Co1 -48.8(4)
N1 U1 P1 Co1 -178.8(6)
P3 U1 P1 Co1 -38.08(14)
I1 U1 P1 Co1 -163.90(9)
P2 U1 P1 Co1 40.50(12)
P1 Co1 P2 N2 51.8(6)
P3 Co1 P2 N2 -68.6(6)
IA Co1 P2 N2 170.7(6)
U1 Co1 P2 N2 -8.3(6)
P1 Co1 P2 C221 -74.5(6)
P3 Co1 P2 C221 165.1(6)
IA Co1 P2 C221 44.3(6)
U1 Co1 P2 C221 -134.6(6)
P1 Co1 P2 C211 171.5(7)
P3 Co1 P2 C211 51.1(7)
IA Co1 P2 C211 -69.7(7)
U1 Co1 P2 C211 111.4(7)
P1 Co1 P2 U1 60.12(17)
P3 Co1 P2 U1 -60.30(17)
IA Co1 P2 U1 178.93(12)
N3 U1 P2 N2 -121.6(8)
N1 U1 P2 N2 107.9(8)
Co1 U1 P2 N2 169.4(7)
P1 U1 P2 N2 129.1(7)
P3 U1 P2 N2 -149.8(7)
I1 U1 P2 N2 -14.4(8)
N2 U1 P2 C221 -67.2(11)
N3 U1 P2 C221 171.3(9)
N1 U1 P2 C221 40.7(9)
Co1 U1 P2 C221 102.2(9)
P1 U1 P2 C221 61.9(9)
P3 U1 P2 C221 143.0(9)
I1 U1 P2 C221 -81.5(9)
N2 U1 P2 C211 88.6(9)
N3 U1 P2 C211 -33.0(7)
N1 U1 P2 C211 -163.5(7)
Co1 U1 P2 C211 -102.1(6)
P1 U1 P2 C211 -142.4(6)
P3 U1 P2 C211 -61.3(6)
I1 U1 P2 C211 74.2(6)
N2 U1 P2 Co1 -169.4(7)
N3 U1 P2 Co1 69.1(4)
N1 U1 P2 Co1 -61.5(4)
P1 U1 P2 Co1 -40.29(13)
P3 U1 P2 Co1 40.81(13)
I1 U1 P2 Co1 176.29(12)
P1 Co1 P3 N3 -73.2(6)
P2 Co1 P3 N3 45.3(6)
IA Co1 P3 N3 163.7(6)
U1 Co1 P3 N3 -15.4(6)
P1 Co1 P3 C321 163.2(8)
P2 Co1 P3 C321 -78.3(8)
IA Co1 P3 C321 40.1(8)
U1 Co1 P3 C321 -139.0(8)
P1 Co1 P3 C311 48.3(8)
P2 Co1 P3 C311 166.7(8)
IA Co1 P3 C311 -74.9(8)
U1 Co1 P3 C311 106.1(8)
P1 Co1 P3 U1 -57.78(16)
P2 Co1 P3 U1 60.66(15)
IA Co1 P3 U1 179.04(11)
N2 U1 P3 N3 103.4(8)
N1 U1 P3 N3 -140.0(7)
Co1 U1 P3 N3 160.8(7)
P1 U1 P3 N3 -161.3(7)
I1 U1 P3 N3 -32.3(7)
P2 U1 P3 N3 120.0(7)
N2 U1 P3 C321 38.9(16)
N3 U1 P3 C321 -64.5(17)
N1 U1 P3 C321 155.5(16)
Co1 U1 P3 C321 96.3(16)
P1 U1 P3 C321 134.2(16)
I1 U1 P3 C321 -96.7(16)
P2 U1 P3 C321 55.5(16)
N2 U1 P3 C311 -162.4(7)
N3 U1 P3 C311 94.2(9)
N1 U1 P3 C311 -45.8(7)
Co1 U1 P3 C311 -105.0(6)
P1 U1 P3 C311 -67.1(6)
I1 U1 P3 C311 61.9(6)
P2 U1 P3 C311 -145.9(6)
N2 U1 P3 Co1 -57.4(4)
N3 U1 P3 Co1 -160.8(7)
N1 U1 P3 Co1 59.2(4)
P1 U1 P3 Co1 37.90(12)
I1 U1 P3 Co1 166.93(9)
P2 U1 P3 Co1 -40.82(13)
C121 P1 N1 C12 52.8(14)
C111 P1 N1 C12 -54.8(14)
Co1 P1 N1 C12 176.6(11)
U1 P1 N1 C12 175.5(15)
C121 P1 N1 U1 -122.7(6)
C111 P1 N1 U1 129.7(6)
Co1 P1 N1 U1 1.2(6)
N2 U1 N1 C12 -101.1(17)
N3 U1 N1 C12 119.5(16)
Co1 U1 N1 C12 -175.0(17)
P1 U1 N1 C12 -174(2)
P3 U1 N1 C12 146.0(16)
I1 U1 N1 C12 17.6(16)
P2 U1 N1 C12 -134.9(16)
N2 U1 N1 P1 73.0(6)
N3 U1 N1 P1 -66.3(8)
Co1 U1 N1 P1 -0.9(4)
P3 U1 N1 P1 -39.9(6)
I1 U1 N1 P1 -168.3(5)
P2 U1 N1 P1 39.2(5)
C221 P2 N2 C22 -37.6(17)
C211 P2 N2 C22 69.3(17)
Co1 P2 N2 C22 -168.4(14)
U1 P2 N2 C22 -178.5(19)
C221 P2 N2 U1 140.8(7)
C211 P2 N2 U1 -112.2(7)
Co1 P2 N2 U1 10.1(7)
N3 U1 N2 C22 -117.0(18)
N1 U1 N2 C22 96.0(18)
Co1 U1 N2 C22 170.4(18)
P1 U1 N2 C22 128.5(18)
P3 U1 N2 C22 -151.4(17)
I1 U1 N2 C22 -10.3(19)
P2 U1 N2 C22 178(2)
N3 U1 N2 P2 64.8(8)
N1 U1 N2 P2 -82.1(7)
Co1 U1 N2 P2 -7.8(5)
P1 U1 N2 P2 -49.7(7)
P3 U1 N2 P2 30.4(7)
I1 U1 N2 P2 171.5(5)
C321 P3 N3 C32 -32(2)
C311 P3 N3 C32 77.5(19)
Co1 P3 N3 C32 -158.3(16)
U1 P3 N3 C32 -177(2)
C321 P3 N3 U1 144.9(9)
C311 P3 N3 U1 -105.7(8)
Co1 P3 N3 U1 18.4(7)
N2 U1 N3 C32 89(2)
N1 U1 N3 C32 -131.5(19)
Co1 U1 N3 C32 162(2)
P1 U1 N3 C32 -164.2(18)
P3 U1 N3 C32 176(2)
I1 U1 N3 C32 -29.8(19)
P2 U1 N3 C32 118.8(19)
N2 U1 N3 P3 -87.4(7)
N1 U1 N3 P3 52.2(9)
Co1 U1 N3 P3 -14.0(5)
P1 U1 N3 P3 19.5(7)
I1 U1 N3 P3 153.9(5)
P2 U1 N3 P3 -57.6(6)
P1 N1 C12 C13 -133.9(15)
U1 N1 C12 C13 39(3)
P1 N1 C12 C11 105.4(16)
U1 N1 C12 C11 -82(2)
P2 N2 C22 C23 -145.6(16)
U1 N2 C22 C23 37(3)
P2 N2 C22 C21 92.1(17)
U1 N2 C22 C21 -86(2)
P3 N3 C32 C31 -102(3)
U1 N3 C32 C31 83(3)
P3 N3 C32 C33 137(2)
U1 N3 C32 C33 -38(3)
N1 P1 C111 C116 -124.0(15)
C121 P1 C111 C116 124.9(16)
Co1 P1 C111 C116 4.4(17)
U1 P1 C111 C116 -71.3(17)
N1 P1 C111 C112 57.6(16)
C121 P1 C111 C112 -53.5(16)
Co1 P1 C111 C112 -174.0(13)
U1 P1 C111 C112 110.3(14)
C116 C111 C112 C113 1(3)
P1 C111 C112 C113 179.2(14)
C111 C112 C113 C114 -2(3)
C112 C113 C114 C115 1(3)
C113 C114 C115 C116 -1(3)
C114 C115 C116 C111 0(3)
C112 C111 C116 C115 0(3)
P1 C111 C116 C115 -178.3(17)
N1 P1 C121 C122 -156.9(12)
C111 P1 C121 C122 -42.0(14)
Co1 P1 C121 C122 79.0(13)
U1 P1 C121 C122 152.4(10)
N1 P1 C121 C126 29.9(14)
C111 P1 C121 C126 144.8(12)
Co1 P1 C121 C126 -94.2(12)
U1 P1 C121 C126 -20.8(15)
C126 C121 C122 C123 -2(2)
P1 C121 C122 C123 -175.4(13)
C121 C122 C123 C124 1(3)
C122 C123 C124 C125 0(3)
C123 C124 C125 C126 0(3)
C122 C121 C126 C125 2(2)
P1 C121 C126 C125 175.3(12)
C124 C125 C126 C121 -1(3)
N2 P2 C211 C212 -170.4(13)
C221 P2 C211 C212 -56.2(15)
Co1 P2 C211 C212 68.7(15)
U1 P2 C211 C212 139.4(13)
N2 P2 C211 C216 15.6(17)
C221 P2 C211 C216 129.8(16)
Co1 P2 C211 C216 -105.3(15)
U1 P2 C211 C216 -34.6(17)
C216 C211 C212 C213 0(3)
P2 C211 C212 C213 -173.7(13)
C211 C212 C213 C214 0(3)
C212 C213 C214 C215 -2(3)
C213 C214 C215 C216 2(4)
C212 C211 C216 C215 0(3)
P2 C211 C216 C215 174.4(17)
C214 C215 C216 C211 -2(3)
N2 P2 C221 C226 70.2(15)
C211 P2 C221 C226 -42.5(15)
Co1 P2 C221 C226 -163.4(11)
U1 P2 C221 C226 115.9(13)
N2 P2 C221 C222 -110.0(14)
C211 P2 C221 C222 137.3(14)
Co1 P2 C221 C222 16.4(16)
U1 P2 C221 C222 -64.2(17)
C226 C221 C222 C223 -3(3)
P2 C221 C222 C223 176.9(13)
C221 C222 C223 C224 3(3)
C222 C223 C224 C225 -3(3)
C223 C224 C225 C226 4(3)
C224 C225 C226 C221 -4(3)
C222 C221 C226 C225 4(2)
P2 C221 C226 C225 -176.1(13)
N3 P3 C311 C316 -145.7(18)
C321 P3 C311 C316 -31(2)
Co1 P3 C311 C316 91.5(18)
U1 P3 C311 C316 161.9(17)
N3 P3 C311 C312 37.4(19)
C321 P3 C311 C312 152.2(18)
Co1 P3 C311 C312 -85.3(17)
U1 P3 C311 C312 -14.9(18)
C316 C311 C312 C313 -5(4)
P3 C311 C312 C313 172(2)
C311 C312 C313 C314 7(5)
C312 C313 C314 C315 -4(5)
C313 C314 C315 C316 -1(5)
C312 C311 C316 C315 1(4)
P3 C311 C316 C315 -176(2)
C314 C315 C316 C311 2(4)
N3 P3 C321 C322 -102(2)
C311 P3 C321 C322 144(2)
Co1 P3 C321 C322 22(3)
U1 P3 C321 C322 -56(3)
N3 P3 C321 C326 68.0(16)
C311 P3 C321 C326 -46.0(17)
Co1 P3 C321 C326 -167.7(12)
U1 P3 C321 C326 114.1(14)
C326 C321 C322 C323 8(3)
P3 C321 C322 C323 178.0(11)
C321 C322 C323 C324 -4.5(16)
C322 C323 C324 C325 0.0
C323 C324 C325 C326 0.0
C324 C325 C326 C321 3.5(12)
C322 C321 C326 C325 -7(2)
P3 C321 C326 C325 -178.7(8)

loop_
_platon_squeeze_void_nr
_platon_squeeze_void_average_x
_platon_squeeze_void_average_y
_platon_squeeze_void_average_z
_platon_squeeze_void_volume
_platon_squeeze_void_count_electrons
_platon_squeeze_void_content
1 0.500 0.000 0.000 200 52 ' '
2 0.038 0.113 0.592 17 3 ' '
3 0.500 0.500 0.500 200 52 ' '
4 0.038 0.387 0.092 17 3 ' '
5 0.962 0.613 0.908 17 3 ' '
6 0.962 0.887 0.408 17 3 ' '
